data_4077210
loop_
_publ_author_name
'Yang, Kuo-Ching'
'Chang, Chung-Cheng'
'Yeh, Charng-Sheng'
'Lee, Gene-Hsiang'
'Peng, Shie-Ming'

_publ_section_title
;
 Steric and Solvent Effects on the CO2Fixation of Magnesium Compounds
;
_journal_issue 1
_journal_name_full Organometallics
_journal_page_first 126
_journal_paper_doi 10.1021/om000735c
_journal_volume 20
_journal_year 2001
_chemical_formula_sum 'C60 H120 Mg6 N12 O24'
_chemical_formula_weight 1539.54
_chemical_name_systematic
; 
 ? 
;
_space_group_IT_number 68
_symmetry_cell_setting orthorhombic
_symmetry_space_group_name_Hall '-C 2a 2ac'
_symmetry_space_group_name_H-M 'C c c a :2'
_atom_sites_solution_hydrogens geom
_atom_sites_solution_primary direct
_atom_sites_solution_secondary difmap
_audit_creation_method SHELXL
_cell_angle_alpha 90.00
_cell_angle_beta 90.00
_cell_angle_gamma 90.00
_cell_formula_units_Z 4
_cell_length_a 20.9480(3)
_cell_length_b 25.1843(1)
_cell_length_c 16.2816(1)
_cell_measurement_reflns_used 7480
_cell_measurement_temperature 295(2)
_cell_volume 8589.53(14)
_computing_cell_refinement 'Siemens SAINT'
_computing_data_collection 'Siemens SMART'
_computing_data_reduction 'Siemens SAINT'
_computing_molecular_graphics 'Siemens SHELXTL'
_computing_publication_material 'Siemens SHELXTL'
_computing_structure_refinement 'SHELXL-93 (Sheldrick, 1993)'
_computing_structure_solution 'SHELXS-86 (Sheldrick, 1990)'
_diffrn_ambient_temperature 295(2)
_diffrn_measurement_device 'Siemens SMART CCD'
_diffrn_measurement_method '\w scans'
_diffrn_radiation_monochromator graphite
_diffrn_radiation_source 'fine-focus sealed tube'
_diffrn_radiation_type MoK\a
_diffrn_radiation_wavelength 0.71073
_diffrn_reflns_av_R_equivalents 0.1124
_diffrn_reflns_av_sigmaI/netI 0.0840
_diffrn_reflns_limit_h_max 12
_diffrn_reflns_limit_h_min -24
_diffrn_reflns_limit_k_max 29
_diffrn_reflns_limit_k_min -29
_diffrn_reflns_limit_l_max 18
_diffrn_reflns_limit_l_min -19
_diffrn_reflns_number 17120
_diffrn_reflns_theta_max 25.02
_diffrn_reflns_theta_min 1.62
_exptl_absorpt_coefficient_mu 0.129
_exptl_absorpt_correction_T_max 0.9281
_exptl_absorpt_correction_T_min 0.1053
_exptl_absorpt_correction_type sadabs
_exptl_crystal_colour colourless
_exptl_crystal_density_diffrn 1.191
_exptl_crystal_density_meas ?
_exptl_crystal_description block
_exptl_crystal_F_000 3312
_exptl_crystal_size_max 0.50
_exptl_crystal_size_mid 0.40
_exptl_crystal_size_min 0.30
_refine_diff_density_max 0.320
_refine_diff_density_min -0.271
_refine_diff_density_rms 0.042
_refine_ls_extinction_coef 0.0007(2)
_refine_ls_extinction_expression Fc^*^=kFc[1+0.001xFc^2^\l^3^/sin(2\q)]^-1/4^
_refine_ls_extinction_method SHELXL
_refine_ls_goodness_of_fit_all 0.953
_refine_ls_goodness_of_fit_obs 1.136
_refine_ls_matrix_type full
_refine_ls_number_parameters 234
_refine_ls_number_reflns 3806
_refine_ls_number_restraints 0
_refine_ls_restrained_S_all 0.953
_refine_ls_restrained_S_obs 1.136
_refine_ls_R_factor_all 0.1054
_refine_ls_R_factor_obs 0.0566
_refine_ls_shift/esd_max -0.001
_refine_ls_shift/esd_mean 0.000
_refine_ls_structure_factor_coef Fsqd
_refine_ls_weighting_details 'w=1/[\s^2^(Fo^2^)+(0.0980P)^2^+0.0000P] where P=(Fo^2^+2Fc^2^)/3'
_refine_ls_weighting_scheme calc
_refine_ls_wR_factor_all 0.1850
_refine_ls_wR_factor_obs 0.1593
_reflns_number_observed 2066
_reflns_number_total 3806
_reflns_observed_criterion >2sigma(I)
_cod_data_source_file om000735c.cif
_cod_data_source_block compound-7
_cod_depositor_comments
;
The following automatic conversions were performed:

'_symmetry_cell_setting' value 'Orthorhombic' changed to
'orthorhombic' according to
/home/saulius/struct/CIF-dictionaries/cif_core.dic dictionary named
'cif_core.dic' version 2.4.2 from 2011-04-26.

Automatic conversion script
Id: cif_fix_values 1715 2011-07-08 13:25:40Z adriana 

The following automatic conversions were performed:

'_exptl_crystal_density_meas' value 'not_measured' was changed to '?'
- the value is perceived as not measured.

Automatic conversion script
Id: cif_fix_values 3008 2015-01-20 13:52:24Z robertas 

The following automatic conversions were performed:

'_refine_ls_weighting_scheme' value 'calc
w=1/[\s^2^(Fo^2^)+(0.0980P)^2^+0.0000P] where P=(Fo^2^+2Fc^2^)/3' was
changed to 'calc'. New tag '_refine_ls_weighting_details' was
created. The value of the new tag was set to
'w=1/[\s^2^(Fo^2^)+(0.0980P)^2^+0.0000P] where P=(Fo^2^+2Fc^2^)/3'.

Automatic conversion script
Id: cif_fix_values 3143 2015-03-26 13:38:13Z robertas 
;
_cod_original_sg_symbol_H-M Ccca
_cod_database_code 4077210

loop_
_symmetry_equiv_pos_as_xyz
'x, y, z'
'-x+1/2, -y, z'
'-x, y, -z+1/2'
'x+1/2, -y, -z+1/2'
'x+1/2, y+1/2, z'
'-x+1, -y+1/2, z'
'-x+1/2, y+1/2, -z+1/2'
'x+1, -y+1/2, -z+1/2'
'-x, -y, -z'
'x-1/2, y, -z'
'x, -y, z-1/2'
'-x-1/2, y, z-1/2'
'-x+1/2, -y+1/2, -z'
'x, y+1/2, -z'
'x+1/2, -y+1/2, z-1/2'
'-x, y+1/2, z-1/2'

loop_
_atom_site_aniso_label
_atom_site_aniso_U_11
_atom_site_aniso_U_22
_atom_site_aniso_U_33
_atom_site_aniso_U_23
_atom_site_aniso_U_13
_atom_site_aniso_U_12
Mg1 0.0787(9) 0.0352(7) 0.0673(9) 0.000 -0.0035(7) 0.000
Mg2 0.0807(7) 0.0440(6) 0.0742(8) -0.0099(5) -0.0065(5) 0.0048(5)
O1 0.0920(14) 0.0430(11) 0.088(2) -0.0117(10) -0.0171(13) 0.0027(11)
O2 0.0899(14) 0.0463(13) 0.096(2) -0.0174(11) -0.0165(12) 0.0062(12)
O3 0.0783(12) 0.0390(10) 0.0641(13) 0.0006(9) -0.0021(10) 0.0019(10)
O4 0.0771(13) 0.0550(12) 0.0674(14) 0.0005(11) -0.0033(11) 0.0067(10)
O5 0.100(2) 0.0540(13) 0.080(2) -0.0061(11) -0.0159(12) 0.0163(12)
O6 0.083(2) 0.078(2) 0.118(2) -0.0110(15) 0.0064(14) 0.0095(13)
N1 0.122(2) 0.056(2) 0.145(3) -0.039(2) -0.054(2) 0.016(2)
N2 0.108(3) 0.068(2) 0.050(2) 0.000 0.000 -0.009(2)
N3 0.124(2) 0.057(2) 0.096(2) 0.006(2) -0.032(2) 0.018(2)
N4 0.072(3) 0.097(3) 0.138(4) -0.044(3) 0.000 0.000
C1 0.099(3) 0.046(2) 0.084(2) -0.013(2) -0.008(2) -0.007(2)
C2 0.314(10) 0.087(4) 0.183(7) -0.056(5) -0.104(7) 0.056(5)
C3 0.163(6) 0.149(7) 0.433(16) -0.116(10) -0.119(9) 0.046(5)
C4 0.145(4) 0.065(2) 0.158(5) -0.031(3) -0.036(3) 0.014(3)
C5 0.230(7) 0.114(5) 0.255(9) 0.052(5) -0.016(6) 0.023(5)
C6 0.075(3) 0.041(2) 0.067(3) 0.000 0.000 0.008(2)
C7 0.127(3) 0.092(3) 0.067(2) 0.010(2) 0.005(2) -0.005(2)
C8 0.160(4) 0.105(3) 0.144(4) 0.045(3) -0.006(3) 0.005(3)
C9 0.080(2) 0.048(2) 0.077(2) 0.000(2) -0.001(2) 0.011(2)
C10 0.170(5) 0.090(3) 0.142(4) 0.016(3) -0.058(4) 0.027(3)
C11 0.156(5) 0.177(6) 0.181(6) -0.042(5) -0.056(5) 0.064(5)
C12 0.153(4) 0.049(2) 0.152(4) 0.005(2) -0.040(3) 0.017(3)
C13 0.174(5) 0.098(4) 0.196(6) -0.044(4) -0.044(5) 0.044(3)
C14 0.078(3) 0.086(4) 0.083(4) -0.006(3) 0.000 0.000
C15 0.092(3) 0.140(5) 0.186(6) -0.069(4) -0.017(3) 0.001(3)
C16 0.310(12) 0.174(7) 0.273(10) -0.025(6) 0.006(8) -0.138(8)

loop_
_atom_site_label
_atom_site_type_symbol
_atom_site_fract_x
_atom_site_fract_y
_atom_site_fract_z
_atom_site_U_iso_or_equiv
_atom_site_thermal_displace_type
_atom_site_occupancy
_atom_site_calc_flag
_atom_site_refinement_flags
Mg1 Mg 0.5000 0.16152(5) 0.7500 0.0604(4) Uani 1 d S
Mg2 Mg 0.37158(5) 0.20281(4) 0.67599(7) 0.0663(4) Uani 1 d .
O1 O 0.46334(11) 0.10339(7) 0.67861(14) 0.0743(6) Uani 1 d .
O2 O 0.37226(10) 0.13351(8) 0.62081(13) 0.0773(7) Uani 1 d .
O3 O 0.47003(9) 0.21324(7) 0.65782(12) 0.0605(5) Uani 1 d .
O4 O 0.40380(9) 0.32010(8) 0.71059(13) 0.0665(6) Uani 1 d .
O5 O 0.36066(11) 0.27019(9) 0.61191(13) 0.0780(7) Uani 1 d .
O6 O 0.28310(11) 0.21026(10) 0.7184(2) 0.0931(8) Uani 1 d .
N1 N 0.4066(2) 0.05052(11) 0.5958(2) 0.1075(12) Uani 1 d .
N2 N 0.5000 0.2500 0.5375(2) 0.0754(10) Uani 1 d S
N3 N 0.3518(2) 0.35822(11) 0.6032(2) 0.0921(9) Uani 1 d .
N4 N 0.1903(2) 0.2500 0.7500 0.1022(15) Uani 1 d S
C1 C 0.4147(2) 0.09817(12) 0.6337(2) 0.0761(9) Uani 1 d .
C2 C 0.3471(5) 0.0398(3) 0.5483(4) 0.194(4) Uani 1 d .
H2B H 0.3344(5) 0.0030(3) 0.5536(4) 0.233 Uiso 1 calc R
H2C H 0.3125(5) 0.0622(3) 0.5673(4) 0.233 Uiso 1 calc R
C3 C 0.3629(4) 0.0517(3) 0.4676(6) 0.248(6) Uani 1 d .
H3A H 0.3265(4) 0.0457(3) 0.4330(6) 0.372 Uiso 1 calc R
H3B H 0.3974(4) 0.0293(3) 0.4502(6) 0.372 Uiso 1 calc R
H3C H 0.3756(4) 0.0882(3) 0.4638(6) 0.372 Uiso 1 calc R
C4 C 0.4512(2) 0.0063(2) 0.6088(3) 0.123(2) Uani 1 d .
H4B H 0.4931(2) 0.0205(2) 0.6215(3) 0.147 Uiso 1 calc R
H4C H 0.4548(2) -0.0140(2) 0.5584(3) 0.147 Uiso 1 calc R
C5 C 0.4308(3) -0.0290(2) 0.6756(5) 0.200(3) Uani 1 d .
H5A H 0.4612(3) -0.0572(2) 0.6819(5) 0.299 Uiso 1 calc R
H5B H 0.3897(3) -0.0437(2) 0.6627(5) 0.299 Uiso 1 calc R
H5C H 0.4281(3) -0.0091(2) 0.7258(5) 0.299 Uiso 1 calc R
C6 C 0.5000 0.2500 0.6192(3) 0.0609(11) Uani 1 d S
C7 C 0.5334(2) 0.2910(2) 0.4907(2) 0.0950(12) Uani 1 d .
H7A H 0.5500(2) 0.2754(2) 0.4406(2) 0.114 Uiso 1 calc R
H7B H 0.5694(2) 0.3037(2) 0.5227(2) 0.114 Uiso 1 calc R
C8 C 0.4923(3) 0.3368(2) 0.4690(3) 0.137(2) Uani 1 d .
H8A H 0.5168(3) 0.3623(2) 0.4385(3) 0.205 Uiso 1 calc R
H8B H 0.4765(3) 0.3530(2) 0.5183(3) 0.205 Uiso 1 calc R
H8C H 0.4571(3) 0.3248(2) 0.4362(3) 0.205 Uiso 1 calc R
C9 C 0.3726(2) 0.31478(13) 0.6428(2) 0.0685(8) Uani 1 d .
C10 C 0.3152(3) 0.3522(2) 0.5262(3) 0.134(2) Uani 1 d .
H10A H 0.3133(3) 0.3864(2) 0.4990(3) 0.161 Uiso 1 calc R
H10B H 0.3381(3) 0.3281(2) 0.4903(3) 0.161 Uiso 1 calc R
C11 C 0.2502(3) 0.3324(2) 0.5368(4) 0.172(3) Uani 1 d .
H11A H 0.2298(3) 0.3297(2) 0.4842(4) 0.257 Uiso 1 calc R
H11B H 0.2266(3) 0.3565(2) 0.5710(4) 0.257 Uiso 1 calc R
H11C H 0.2514(3) 0.2981(2) 0.5623(4) 0.257 Uiso 1 calc R
C12 C 0.3618(2) 0.41177(15) 0.6384(3) 0.118(2) Uani 1 d .
H12A H 0.3699(2) 0.43667(15) 0.5941(3) 0.142 Uiso 1 calc R
H12B H 0.3993(2) 0.41110(15) 0.6733(3) 0.142 Uiso 1 calc R
C13 C 0.3060(3) 0.4308(2) 0.6875(4) 0.156(2) Uani 1 d .
H13A H 0.3149(3) 0.4656(2) 0.7089(4) 0.234 Uiso 1 calc R
H13B H 0.2983(3) 0.4068(2) 0.7322(4) 0.234 Uiso 1 calc R
H13C H 0.2689(3) 0.4323(2) 0.6530(4) 0.234 Uiso 1 calc R
C14 C 0.2549(2) 0.2500 0.7500 0.0823(14) Uani 1 d S
C15 C 0.1553(2) 0.2080(2) 0.7089(4) 0.139(2) Uani 1 d .
H15A H 0.1210(2) 0.2239(2) 0.6773(4) 0.167 Uiso 1 calc R
H15B H 0.1837(2) 0.1905(2) 0.6704(4) 0.167 Uiso 1 calc R
C16 C 0.1288(4) 0.1690(3) 0.7617(5) 0.252(5) Uani 1 d .
H16A H 0.1066(4) 0.1429(3) 0.7296(5) 0.378 Uiso 1 calc R
H16B H 0.0995(4) 0.1856(3) 0.7990(5) 0.378 Uiso 1 calc R
H16C H 0.1624(4) 0.1522(3) 0.7922(5) 0.378 Uiso 1 calc R

loop_
_atom_type_symbol
_atom_type_description
_atom_type_scat_dispersion_real
_atom_type_scat_dispersion_imag
_atom_type_scat_source
C C 0.0033 0.0016 'International Tables Vol C Tables 4.2.6.8 and 6.1.1.4'
H H 0.0000 0.0000 'International Tables Vol C Tables 4.2.6.8 and 6.1.1.4'
N N 0.0061 0.0033 'International Tables Vol C Tables 4.2.6.8 and 6.1.1.4'
O O 0.0106 0.0060 'International Tables Vol C Tables 4.2.6.8 and 6.1.1.4'
Mg Mg 0.0486 0.0363 'International Tables Vol C Tables 4.2.6.8 and 6.1.1.4'

loop_
_geom_angle_atom_site_label_1
_geom_angle_atom_site_label_2
_geom_angle_atom_site_label_3
_geom_angle
_geom_angle_site_symmetry_1
_geom_angle_site_symmetry_3
O1 Mg1 O1 87.15(13) 9_656 .
O1 Mg1 O3 168.95(9) 9_656 .
O1 Mg1 O3 85.65(8) . .
O1 Mg1 O3 85.65(8) 9_656 9_656
O1 Mg1 O3 168.94(9) . 9_656
O3 Mg1 O3 102.64(11) . 9_656
O1 Mg1 O4 88.38(8) 9_656 6
O1 Mg1 O4 109.76(9) . 6
O3 Mg1 O4 86.18(8) . 6
O3 Mg1 O4 78.43(8) 9_656 6
O1 Mg1 O4 109.76(9) 9_656 14_456
O1 Mg1 O4 88.38(8) . 14_456
O3 Mg1 O4 78.43(8) . 14_456
O3 Mg1 O4 86.18(8) 9_656 14_456
O4 Mg1 O4 155.31(12) 6 14_456
O1 Mg1 Mg2 72.08(6) 9_656 9_656
O1 Mg1 Mg2 142.16(7) . 9_656
O3 Mg1 Mg2 109.21(7) . 9_656
O3 Mg1 Mg2 41.85(6) 9_656 9_656
O4 Mg1 Mg2 40.72(6) 6 9_656
O4 Mg1 Mg2 128.00(6) 14_456 9_656
O1 Mg1 Mg2 142.16(7) 9_656 .
O1 Mg1 Mg2 72.08(6) . .
O3 Mg1 Mg2 41.85(6) . .
O3 Mg1 Mg2 109.21(7) 9_656 .
O4 Mg1 Mg2 128.01(6) 6 .
O4 Mg1 Mg2 40.71(6) 14_456 .
Mg2 Mg1 Mg2 141.14(5) 9_656 .
O2 Mg2 O6 104.46(11) . .
O2 Mg2 O5 121.01(11) . .
O6 Mg2 O5 89.69(10) . .
O2 Mg2 O4 99.19(10) . 14_456
O6 Mg2 O4 91.18(11) . 14_456
O5 Mg2 O4 138.14(10) . 14_456
O2 Mg2 O3 92.27(9) . .
O6 Mg2 O3 162.43(10) . .
O5 Mg2 O3 86.16(9) . .
O4 Mg2 O3 80.72(9) 14_456 .
O2 Mg2 C1 21.79(9) . .
O6 Mg2 C1 117.62(11) . .
O5 Mg2 C1 133.50(11) . .
O4 Mg2 C1 81.60(10) 14_456 .
O3 Mg2 C1 76.82(9) . .
O2 Mg2 Mg1 82.79(7) . .
O6 Mg2 Mg1 134.45(9) . .
O5 Mg2 Mg1 125.47(8) . .
O4 Mg2 Mg1 43.57(6) 14_456 .
O3 Mg2 Mg1 41.47(6) . .
C1 Mg2 Mg1 61.06(8) . .
O2 Mg2 Mg2 161.83(10) . 14_456
O6 Mg2 Mg2 71.71(8) . 14_456
O5 Mg2 Mg2 77.07(7) . 14_456
O4 Mg2 Mg2 63.64(6) 14_456 14_456
O3 Mg2 Mg2 90.72(6) . 14_456
C1 Mg2 Mg2 144.65(9) . 14_456
Mg1 Mg2 Mg2 87.65(3) . 14_456
C1 O1 Mg1 135.7(2) . .
C1 O2 Mg2 123.4(2) . .
C6 O3 Mg1 131.0(2) . .
C6 O3 Mg2 129.77(13) . .
Mg1 O3 Mg2 96.68(9) . .
C9 O4 Mg2 125.1(2) . 14_456
C9 O4 Mg1 138.4(2) . 9_656
Mg2 O4 Mg1 95.72(9) 14_456 9_656
C9 O5 Mg2 121.7(2) . .
C14 O6 Mg2 130.5(3) . .
C1 N1 C4 121.6(3) . .
C1 N1 C2 119.9(4) . .
C4 N1 C2 118.0(4) . .
C6 N2 C7 121.4(2) . 6
C6 N2 C7 121.4(2) . .
C7 N2 C7 117.2(4) 6 .
C9 N3 C10 119.5(3) . .
C9 N3 C12 120.7(3) . .
C10 N3 C12 119.7(3) . .
C14 N4 C15 120.3(2) . 14_456
C14 N4 C15 120.3(2) . .
C15 N4 C15 119.3(5) 14_456 .
O1 C1 O2 125.9(3) . .
O1 C1 N1 117.1(3) . .
O2 C1 N1 117.0(3) . .
O1 C1 Mg2 91.1(2) . .
O2 C1 Mg2 34.83(13) . .
N1 C1 Mg2 151.6(3) . .
C3 C2 N1 104.7(8) . .
N1 C4 C5 112.3(5) . .
O3 C6 O3 121.3(4) 6 .
O3 C6 N2 119.4(2) 6 .
O3 C6 N2 119.3(2) . .
N2 C7 C8 113.4(3) . .
O5 C9 O4 122.5(3) . .
O5 C9 N3 118.1(3) . .
O4 C9 N3 119.4(3) . .
C11 C10 N3 114.8(5) . .
N3 C12 C13 112.8(4) . .
O6 C14 O6 124.6(5) . 14_456
O6 C14 N4 117.7(2) . .
O6 C14 N4 117.7(2) 14_456 .
C16 C15 N4 115.0(5) . .

loop_
_geom_bond_atom_site_label_1
_geom_bond_atom_site_label_2
_geom_bond_distance
_geom_bond_site_symmetry_2
Mg1 O1 2.021(2) 9_656
Mg1 O1 2.021(2) .
Mg1 O3 2.084(2) .
Mg1 O3 2.084(2) 9_656
Mg1 O4 2.165(2) 6
Mg1 O4 2.165(2) 14_456
Mg1 Mg2 3.1257(11) 9_656
Mg1 Mg2 3.1257(11) .
Mg2 O2 1.963(2) .
Mg2 O6 1.987(3) .
Mg2 O5 2.005(2) .
Mg2 O4 2.049(2) 14_456
Mg2 O3 2.100(2) .
Mg2 C1 2.870(3) .
Mg2 Mg2 3.385(2) 14_456
O1 C1 1.261(4) .
O2 C1 1.275(4) .
O3 C6 1.283(3) .
O4 C9 1.289(4) .
O4 Mg2 2.049(2) 14_456
O4 Mg1 2.165(2) 6
O5 C9 1.256(4) .
O6 C14 1.271(3) .
N1 C1 1.360(4) .
N1 C4 1.468(5) .
N1 C2 1.491(8) .
N2 C6 1.331(5) .
N2 C7 1.462(4) 6
N2 C7 1.462(4) .
N3 C9 1.343(4) .
N3 C10 1.476(5) .
N3 C12 1.480(5) .
N4 C14 1.353(6) .
N4 C15 1.452(5) 14_456
N4 C15 1.452(5) .
C2 C3 1.388(12) .
C4 C5 1.469(7) .
C6 O3 1.283(3) 6
C7 C8 1.481(6) .
C10 C11 1.461(8) .
C12 C13 1.496(7) .
C14 O6 1.271(3) 14_456
C15 C16 1.417(8) .
